data_4103145
loop_
_publ_author_name
'Anna Magdalena Oertel'
'Vincent Ritleng'
'Michael J. Chetcuti'
'Luis F. Veiros'

_publ_contact_author_address
;
Laboratoire de Chimie Organometallique Appliquee, UMR CNRS 7509 
Ecole Europeenne de Chimie, Polymeres et Materiaux
Universite de Strasbourg
25 rue Becquerel, 67087 Strasbourg France
;
_publ_contact_author_email michael.chetcuti@unistra.fr
_publ_contact_author_fax 33368852742
_publ_contact_author_name 'Michael J. Chetcuti'
_publ_contact_author_phone '33 368852631'
_publ_section_title
;
 C-H Activation of Acetonitrile at Nickel: Ligand Flip and Conversion of
 N-Bound Acetonitrile into a C-Bound Cyanomethyl Ligand
;
_journal_name_full 'Journal of the American Chemical Society'
_journal_page_first 13588
_journal_page_last 13589
_journal_paper_doi 10.1021/ja105368p
_journal_volume 132
_journal_year 2010
_chemical_formula_moiety 'C21 H23 N3 Ni'
_chemical_formula_sum 'C21 H23 N3 Ni'
_chemical_formula_weight 376.13
_chemical_name_systematic
;
 ?
;
_space_group_IT_number 14
_symmetry_cell_setting monoclinic
_symmetry_space_group_name_Hall '-P 2ybc'
_symmetry_space_group_name_H-M 'P 1 21/c 1'
_atom_sites_solution_hydrogens geom
_atom_sites_solution_primary direct
_atom_sites_solution_secondary difmap
_audit_creation_method SHELXL-97
_cell_angle_alpha 90.00
_cell_angle_beta 117.249(3)
_cell_angle_gamma 90.00
_cell_formula_units_Z 4
_cell_length_a 13.7797(6)
_cell_length_b 9.5135(5)
_cell_length_c 16.2298(6)
_cell_measurement_reflns_used 9166
_cell_measurement_temperature 173(2)
_cell_measurement_theta_max 27.485
_cell_measurement_theta_min 0.998
_cell_volume 1891.50(16)
_computing_cell_refinement 'Denzo (Nonius B.V., 1998)'
_computing_data_collection 'Collect (Nonius B.V., 1998)'
_computing_data_reduction 'Denzo (Nonius B.V., 1998)'
_computing_molecular_graphics 'PLATON 98 (Spek, 1998)'
_computing_publication_material 'SHELXL-97 (Sheldrick, 1997)'
_computing_structure_refinement 'SHELXL-97 (Sheldrick, 1997)'
_computing_structure_solution 'SHELXS-97 (Sheldrick, 1997)'
_diffrn_ambient_temperature 173(2)
_diffrn_measured_fraction_theta_full 0.996
_diffrn_measured_fraction_theta_max 0.996
_diffrn_measurement_device_type KappaCCD
_diffrn_measurement_method 'phi and omega scans'
_diffrn_radiation_monochromator graphite
_diffrn_radiation_source 'fine-focus sealed tube'
_diffrn_radiation_type MoK\a
_diffrn_radiation_wavelength 0.71073
_diffrn_reflns_av_R_equivalents 0.0411
_diffrn_reflns_av_sigmaI/netI 0.0384
_diffrn_reflns_limit_h_max 17
_diffrn_reflns_limit_h_min -13
_diffrn_reflns_limit_k_max 12
_diffrn_reflns_limit_k_min -11
_diffrn_reflns_limit_l_max 16
_diffrn_reflns_limit_l_min -21
_diffrn_reflns_number 11227
_diffrn_reflns_theta_full 27.48
_diffrn_reflns_theta_max 27.48
_diffrn_reflns_theta_min 1.66
_exptl_absorpt_coefficient_mu 1.033
_exptl_absorpt_correction_T_max 0.73595
_exptl_absorpt_correction_T_min 0.58715
_exptl_absorpt_correction_type multi-scan
_exptl_absorpt_process_details 'MULscanABS in PLATON (Spek, 2003)'
_exptl_crystal_colour green
_exptl_crystal_density_diffrn 1.321
_exptl_crystal_density_method 'not measured'
_exptl_crystal_description prism
_exptl_crystal_F_000 792
_exptl_crystal_size_max 0.50
_exptl_crystal_size_mid 0.44
_exptl_crystal_size_min 0.30
_refine_diff_density_max 0.488
_refine_diff_density_min -0.700
_refine_diff_density_rms 0.169
_refine_ls_extinction_method none
_refine_ls_goodness_of_fit_ref 1.176
_refine_ls_hydrogen_treatment constr
_refine_ls_matrix_type full
_refine_ls_number_parameters 229
_refine_ls_number_reflns 4328
_refine_ls_number_restraints 0
_refine_ls_restrained_S_all 1.176
_refine_ls_R_factor_all 0.0446
_refine_ls_R_factor_gt 0.0340
_refine_ls_shift/su_max 0.001
_refine_ls_shift/su_mean 0.000
_refine_ls_structure_factor_coef Fsqd
_refine_ls_weighting_details 'calc w=1/[\s^2^(Fo^2^)+(0.0564P)^2^+0.2633P] where P=(Fo^2^+2Fc^2^)/3'
_refine_ls_weighting_scheme calc
_refine_ls_wR_factor_gt 0.0973
_refine_ls_wR_factor_ref 0.1093
_reflns_number_gt 3624
_reflns_number_total 4328
_reflns_threshold_expression I>2sigma(I)
_cod_data_source_file ja105368p_si_002.cif
_cod_data_source_block chet26
_cod_original_cell_volume 1891.50(15)
_cod_original_sg_symbol_H-M 'P 21/c'
_cod_database_code 4103145

loop_
_symmetry_equiv_pos_as_xyz
'x, y, z'
'-x, y+1/2, -z+1/2'
'-x, -y, -z'
'x, -y-1/2, z-1/2'

loop_
_atom_site_label
_atom_site_type_symbol
_atom_site_fract_x
_atom_site_fract_y
_atom_site_fract_z
_atom_site_U_iso_or_equiv
_atom_site_adp_type
_atom_site_occupancy
_atom_site_symmetry_multiplicity
_atom_site_calc_flag
_atom_site_refinement_flags
Ni1 Ni -0.145762(19) 0.34215(2) 0.664260(15) 0.02538(11) Uani 1 1 d .
N1 N -0.26540(13) 0.07743(18) 0.58908(11) 0.0310(4) Uani 1 1 d .
N2 N -0.15030(13) 0.12902(18) 0.53916(10) 0.0300(4) Uani 1 1 d .
N3 N -0.2639(3) 0.6349(3) 0.50095(18) 0.0773(9) Uani 1 1 d .
C1 C -0.19096(16) 0.1779(2) 0.59526(12) 0.0259(4) Uani 1 1 d .
C2 C -0.26904(18) -0.0306(2) 0.52973(15) 0.0422(5) Uani 1 1 d .
H2 H -0.3137 -0.1121 0.5144 0.051 Uiso 1 1 calc R
C3 C -0.19721(19) 0.0029(2) 0.49854(14) 0.0407(5) Uani 1 1 d .
H3 H -0.1816 -0.0502 0.4565 0.049 Uiso 1 1 calc R
C4 C -0.33464(15) 0.0827(2) 0.63355(13) 0.0315(4) Uani 1 1 d .
C5 C -0.42524(17) 0.1709(2) 0.59734(15) 0.0352(5) Uani 1 1 d .
C6 C -0.48954(17) 0.1772(2) 0.64301(16) 0.0397(5) Uani 1 1 d .
H6 H -0.5508 0.2383 0.6201 0.048 Uiso 1 1 calc R
C7 C -0.46643(17) 0.0961(3) 0.72131(16) 0.0412(5) Uani 1 1 d .
C8 C -0.37635(18) 0.0078(2) 0.75412(16) 0.0424(5) Uani 1 1 d .
H8 H -0.3601 -0.0482 0.8073 0.051 Uiso 1 1 calc R
C9 C -0.30927(17) -0.0011(2) 0.71143(15) 0.0370(5) Uani 1 1 d .
C10 C -0.4529(2) 0.2583(3) 0.51182(16) 0.0503(6) Uani 1 1 d .
H10A H -0.3978 0.3320 0.5262 0.075 Uiso 1 1 calc R
H10B H -0.5248 0.3016 0.4914 0.075 Uiso 1 1 calc R
H10C H -0.4541 0.1980 0.4624 0.075 Uiso 1 1 calc R
C11 C -0.5391(2) 0.1034(4) 0.7680(2) 0.0615(7) Uani 1 1 d .
H11A H -0.5472 0.2016 0.7820 0.092 Uiso 1 1 calc R
H11B H -0.5062 0.0490 0.8257 0.092 Uiso 1 1 calc R
H11C H -0.6109 0.0643 0.7267 0.092 Uiso 1 1 calc R
C12 C -0.2129(2) -0.1001(3) 0.74824(19) 0.0527(6) Uani 1 1 d .
H12A H -0.2014 -0.1377 0.8083 0.079 Uiso 1 1 calc R
H12B H -0.1474 -0.0492 0.7559 0.079 Uiso 1 1 calc R
H12C H -0.2272 -0.1777 0.7044 0.079 Uiso 1 1 calc R
C13 C -0.07014(18) 0.2076(2) 0.52299(14) 0.0361(5) Uani 1 1 d .
H13A H -0.0575 0.1608 0.4743 0.043 Uiso 1 1 calc R
H13B H 0.0000 0.2107 0.5805 0.043 Uiso 1 1 calc R
C14 C -0.1121(2) 0.3556(2) 0.49282(14) 0.0370(5) Uani 1 1 d .
H14A H -0.1859 0.3509 0.4395 0.044 Uiso 1 1 calc R
H14B H -0.0636 0.4042 0.4720 0.044 Uiso 1 1 calc R
C15 C -0.11737(17) 0.4414(2) 0.57081(13) 0.0318(4) Uani 1 1 d .
H15 H -0.0450 0.4888 0.6051 0.038 Uiso 1 1 calc R
C16 C -0.1977(2) 0.5510(2) 0.53296(15) 0.0438(6) Uani 1 1 d .
C17 C -0.1153(2) 0.2780(3) 0.79783(14) 0.0420(5) Uani 1 1 d .
H17 H -0.1093 0.1810 0.8134 0.050 Uiso 1 1 calc R
C18 C -0.2130(2) 0.3574(2) 0.76086(16) 0.0416(6) Uani 1 1 d .
H18 H -0.2827 0.3244 0.7507 0.050 Uiso 1 1 calc R
C19 C -0.1893(2) 0.4910(3) 0.74216(17) 0.0479(6) Uani 1 1 d .
H19 H -0.2395 0.5665 0.7168 0.058 Uiso 1 1 calc R
C20 C -0.0749(2) 0.4946(3) 0.76815(17) 0.0525(7) Uani 1 1 d .
H20 H -0.0367 0.5720 0.7599 0.063 Uiso 1 1 calc R
C21 C -0.0291(2) 0.3652(3) 0.80774(15) 0.0498(7) Uani 1 1 d .
H21 H 0.0462 0.3412 0.8359 0.060 Uiso 1 1 calc R

loop_
_atom_site_aniso_label
_atom_site_aniso_U_11
_atom_site_aniso_U_22
_atom_site_aniso_U_33
_atom_site_aniso_U_23
_atom_site_aniso_U_13
_atom_site_aniso_U_12
Ni1 0.02990(16) 0.02480(16) 0.02426(16) -0.00465(9) 0.01484(12) -0.00383(9)
N1 0.0312(8) 0.0269(9) 0.0303(8) -0.0061(7) 0.0100(7) -0.0033(7)
N2 0.0349(9) 0.0314(9) 0.0213(8) -0.0009(7) 0.0109(7) 0.0060(7)
N3 0.102(2) 0.0464(14) 0.0578(15) 0.0005(12) 0.0146(15) 0.0293(14)
C1 0.0276(9) 0.0270(10) 0.0204(8) 0.0006(7) 0.0088(7) 0.0026(7)
C2 0.0431(12) 0.0321(11) 0.0395(12) -0.0144(10) 0.0088(10) -0.0034(10)
C3 0.0471(12) 0.0361(12) 0.0295(10) -0.0108(9) 0.0095(9) 0.0072(10)
C4 0.0274(9) 0.0288(10) 0.0332(10) -0.0061(8) 0.0095(8) -0.0093(8)
C5 0.0270(10) 0.0365(12) 0.0330(11) -0.0020(8) 0.0058(8) -0.0064(8)
C6 0.0260(10) 0.0427(13) 0.0436(12) -0.0064(10) 0.0100(9) -0.0037(9)
C7 0.0339(11) 0.0456(13) 0.0439(12) -0.0065(11) 0.0175(10) -0.0135(10)
C8 0.0408(12) 0.0412(13) 0.0434(12) 0.0053(10) 0.0177(10) -0.0100(10)
C9 0.0316(10) 0.0307(11) 0.0432(11) 0.0014(9) 0.0124(9) -0.0069(8)
C10 0.0397(12) 0.0608(17) 0.0417(13) 0.0115(12) 0.0112(10) 0.0080(12)
C11 0.0518(15) 0.080(2) 0.0652(17) -0.0034(16) 0.0373(14) -0.0090(15)
C12 0.0465(13) 0.0434(14) 0.0643(16) 0.0176(13) 0.0220(12) 0.0069(12)
C13 0.0417(11) 0.0446(12) 0.0294(10) 0.0047(9) 0.0226(9) 0.0094(10)
C14 0.0490(13) 0.0393(12) 0.0298(10) 0.0050(9) 0.0241(10) 0.0034(10)
C15 0.0364(10) 0.0303(10) 0.0279(9) 0.0034(8) 0.0139(8) -0.0023(8)
C16 0.0586(14) 0.0297(11) 0.0334(11) -0.0037(9) 0.0127(10) -0.0002(11)
C17 0.0574(14) 0.0470(14) 0.0255(10) -0.0037(10) 0.0223(10) -0.0050(11)
C18 0.0475(13) 0.0509(14) 0.0380(12) -0.0207(10) 0.0296(10) -0.0180(11)
C19 0.0622(15) 0.0371(13) 0.0583(15) -0.0186(11) 0.0395(13) -0.0024(11)
C20 0.0689(16) 0.0552(16) 0.0526(14) -0.0340(13) 0.0444(13) -0.0371(14)
C21 0.0385(12) 0.083(2) 0.0260(11) -0.0202(12) 0.0134(10) -0.0134(12)

loop_
_atom_type_symbol
_atom_type_description
_atom_type_scat_dispersion_real
_atom_type_scat_dispersion_imag
_atom_type_scat_source
C C 0.0033 0.0016 'International Tables Vol C Tables 4.2.6.8 and 6.1.1.4'
H H 0.0000 0.0000 'International Tables Vol C Tables 4.2.6.8 and 6.1.1.4'
N N 0.0061 0.0033 'International Tables Vol C Tables 4.2.6.8 and 6.1.1.4'
Ni Ni 0.3393 1.1124 'International Tables Vol C Tables 4.2.6.8 and 6.1.1.4'

loop_
_geom_angle_atom_site_label_1
_geom_angle_atom_site_label_2
_geom_angle_atom_site_label_3
_geom_angle
C1 Ni1 C15 93.95(8)
C1 Ni1 C20 166.43(10)
C15 Ni1 C20 95.98(9)
C1 Ni1 C17 103.38(9)
C15 Ni1 C17 156.41(9)
C20 Ni1 C17 64.63(10)
C1 Ni1 C21 128.09(10)
C15 Ni1 C21 118.08(9)
C20 Ni1 C21 38.44(10)
C17 Ni1 C21 38.32(10)
C1 Ni1 C19 143.06(9)
C15 Ni1 C19 110.05(9)
C20 Ni1 C19 39.34(10)
C17 Ni1 C19 64.15(10)
C21 Ni1 C19 64.50(10)
C1 Ni1 C18 110.94(8)
C15 Ni1 C18 145.91(9)
C20 Ni1 C18 64.30(8)
C17 Ni1 C18 38.75(10)
C21 Ni1 C18 64.14(9)
C19 Ni1 C18 37.28(9)
C1 N1 C2 110.70(18)
C1 N1 C4 125.82(16)
C2 N1 C4 123.43(18)
C1 N2 C3 111.92(18)
C1 N2 C13 121.89(17)
C3 N2 C13 126.13(18)
N2 C1 N1 103.75(16)
N2 C1 Ni1 124.62(15)
N1 C1 Ni1 131.59(15)
C3 C2 N1 106.64(19)
C3 C2 H2 126.7
N1 C2 H2 126.7
C2 C3 N2 106.98(19)
C2 C3 H3 126.5
N2 C3 H3 126.5
C5 C4 C9 122.1(2)
C5 C4 N1 118.87(19)
C9 C4 N1 119.07(18)
C4 C5 C6 117.9(2)
C4 C5 C10 121.4(2)
C6 C5 C10 120.7(2)
C5 C6 C7 121.8(2)
C5 C6 H6 119.1
C7 C6 H6 119.1
C8 C7 C6 118.4(2)
C8 C7 C11 121.2(2)
C6 C7 C11 120.4(2)
C7 C8 C9 121.9(2)
C7 C8 H8 119.1
C9 C8 H8 119.1
C8 C9 C4 117.9(2)
C8 C9 C12 120.4(2)
C4 C9 C12 121.6(2)
C5 C10 H10A 109.5
C5 C10 H10B 109.5
H10A C10 H10B 109.5
C5 C10 H10C 109.5
H10A C10 H10C 109.5
H10B C10 H10C 109.5
C7 C11 H11A 109.5
C7 C11 H11B 109.5
H11A C11 H11B 109.5
C7 C11 H11C 109.5
H11A C11 H11C 109.5
H11B C11 H11C 109.5
C9 C12 H12A 109.5
C9 C12 H12B 109.5
H12A C12 H12B 109.5
C9 C12 H12C 109.5
H12A C12 H12C 109.5
H12B C12 H12C 109.5
N2 C13 C14 109.11(17)
N2 C13 H13A 109.9
C14 C13 H13A 109.9
N2 C13 H13B 109.9
C14 C13 H13B 109.9
H13A C13 H13B 108.3
C13 C14 C15 112.48(16)
C13 C14 H14A 109.1
C15 C14 H14A 109.1
C13 C14 H14B 109.1
C15 C14 H14B 109.1
H14A C14 H14B 107.8
C16 C15 C14 110.57(17)
C16 C15 Ni1 106.91(15)
C14 C15 Ni1 118.73(14)
C16 C15 H15 106.7
C14 C15 H15 106.7
Ni1 C15 H15 106.7
N3 C16 C15 177.7(3)
C21 C17 C18 109.0(2)
C21 C17 Ni1 72.78(13)
C18 C17 Ni1 72.88(13)
C21 C17 H17 125.5
C18 C17 H17 125.5
Ni1 C17 H17 120.6
C19 C18 C17 108.1(2)
C19 C18 Ni1 71.28(13)
C17 C18 Ni1 68.37(12)
C19 C18 H18 126.0
C17 C18 H18 126.0
Ni1 C18 H18 125.9
C18 C19 C20 107.2(2)
C18 C19 Ni1 71.44(13)
C20 C19 Ni1 67.99(12)
C18 C19 H19 126.4
C20 C19 H19 126.4
Ni1 C19 H19 125.8
C21 C20 C19 108.6(2)
C21 C20 Ni1 72.91(13)
C19 C20 Ni1 72.67(13)
C21 C20 H20 125.7
C19 C20 H20 125.7
Ni1 C20 H20 120.4
C17 C21 C20 106.8(2)
C17 C21 Ni1 68.90(12)
C20 C21 Ni1 68.65(13)
C17 C21 H21 126.6
C20 C21 H21 126.6
Ni1 C21 H21 127.4

loop_
_geom_bond_atom_site_label_1
_geom_bond_atom_site_label_2
_geom_bond_distance
Ni1 C1 1.8560(19)
Ni1 C15 1.9718(19)
Ni1 C20 2.096(2)
Ni1 C17 2.101(2)
Ni1 C21 2.151(2)
Ni1 C19 2.158(2)
Ni1 C18 2.160(2)
N1 C1 1.372(3)
N1 C2 1.394(3)
N1 C4 1.437(3)
N2 C1 1.351(2)
N2 C3 1.379(3)
N2 C13 1.454(3)
N3 C16 1.143(3)
C2 C3 1.340(3)
C2 H2 0.9500
C3 H3 0.9500
C4 C5 1.391(3)
C4 C9 1.397(3)
C5 C6 1.393(3)
C5 C10 1.509(3)
C6 C7 1.393(3)
C6 H6 0.9500
C7 C8 1.388(3)
C7 C11 1.508(3)
C8 C9 1.389(3)
C8 H8 0.9500
C9 C12 1.511(3)
C10 H10A 0.9800
C10 H10B 0.9800
C10 H10C 0.9800
C11 H11A 0.9800
C11 H11B 0.9800
C11 H11C 0.9800
C12 H12A 0.9800
C12 H12B 0.9800
C12 H12C 0.9800
C13 C14 1.516(3)
C13 H13A 0.9900
C13 H13B 0.9900
C14 C15 1.536(3)
C14 H14A 0.9900
C14 H14B 0.9900
C15 C16 1.438(3)
C15 H15 1.0000
C17 C21 1.396(3)
C17 C18 1.415(4)
C17 H17 0.9500
C18 C19 1.380(3)
C18 H18 0.9500
C19 C20 1.433(4)
C19 H19 0.9500
C20 C21 1.399(4)
C20 H20 0.9500
C21 H21 0.9500

loop_
_geom_torsion_atom_site_label_1
_geom_torsion_atom_site_label_2
_geom_torsion_atom_site_label_3
_geom_torsion_atom_site_label_4
_geom_torsion
C3 N2 C1 N1 0.3(2)
C13 N2 C1 N1 177.80(16)
C3 N2 C1 Ni1 178.41(14)
C13 N2 C1 Ni1 -4.1(3)
C2 N1 C1 N2 0.0(2)
C4 N1 C1 N2 -177.45(17)
C2 N1 C1 Ni1 -177.94(15)
C4 N1 C1 Ni1 4.6(3)
C15 Ni1 C1 N2 33.82(17)
C20 Ni1 C1 N2 -103.1(4)
C17 Ni1 C1 N2 -130.04(16)
C21 Ni1 C1 N2 -97.00(18)
C19 Ni1 C1 N2 165.40(16)
C18 Ni1 C1 N2 -169.93(16)
C15 Ni1 C1 N1 -148.59(19)
C20 Ni1 C1 N1 74.5(4)
C17 Ni1 C1 N1 47.5(2)
C21 Ni1 C1 N1 80.6(2)
C19 Ni1 C1 N1 -17.0(3)
C18 Ni1 C1 N1 7.7(2)
C1 N1 C2 C3 -0.3(2)
C4 N1 C2 C3 177.24(18)
N1 C2 C3 N2 0.4(2)
C1 N2 C3 C2 -0.5(2)
C13 N2 C3 C2 -177.87(19)
C1 N1 C4 C5 75.7(2)
C2 N1 C4 C5 -101.5(2)
C1 N1 C4 C9 -104.6(2)
C2 N1 C4 C9 78.2(2)
C9 C4 C5 C6 2.0(3)
N1 C4 C5 C6 -178.33(18)
C9 C4 C5 C10 -178.5(2)
N1 C4 C5 C10 1.2(3)
C4 C5 C6 C7 -1.4(3)
C10 C5 C6 C7 179.1(2)
C5 C6 C7 C8 0.3(3)
C5 C6 C7 C11 -178.8(2)
C6 C7 C8 C9 0.3(3)
C11 C7 C8 C9 179.4(2)
C7 C8 C9 C4 0.3(3)
C7 C8 C9 C12 -179.1(2)
C5 C4 C9 C8 -1.4(3)
N1 C4 C9 C8 178.87(18)
C5 C4 C9 C12 177.9(2)
N1 C4 C9 C12 -1.8(3)
C1 N2 C13 C14 -52.4(2)
C3 N2 C13 C14 124.7(2)
N2 C13 C14 C15 68.0(2)
C13 C14 C15 C16 -154.8(2)
C13 C14 C15 Ni1 -30.7(2)
C1 Ni1 C15 C16 111.71(15)
C20 Ni1 C15 C16 -77.56(16)
C17 Ni1 C15 C16 -110.8(2)
C21 Ni1 C15 C16 -110.76(16)
C19 Ni1 C15 C16 -39.70(17)
C18 Ni1 C15 C16 -26.1(2)
C1 Ni1 C15 C14 -14.12(17)
C20 Ni1 C15 C14 156.61(17)
C17 Ni1 C15 C14 123.4(2)
C21 Ni1 C15 C14 123.41(17)
C19 Ni1 C15 C14 -165.53(16)
C18 Ni1 C15 C14 -151.96(16)
C1 Ni1 C17 C21 136.20(16)
C15 Ni1 C17 C21 0.0(3)
C20 Ni1 C17 C21 -37.05(16)
C19 Ni1 C17 C21 -80.89(17)
C18 Ni1 C17 C21 -116.9(2)
C1 Ni1 C17 C18 -106.90(14)
C15 Ni1 C17 C18 116.9(2)
C20 Ni1 C17 C18 79.85(15)
C21 Ni1 C17 C18 116.9(2)
C19 Ni1 C17 C18 36.02(13)
C21 C17 C18 C19 3.8(2)
Ni1 C17 C18 C19 -60.50(16)
C21 C17 C18 Ni1 64.28(15)
C1 Ni1 C18 C19 -155.54(15)
C15 Ni1 C18 C19 -21.4(2)
C20 Ni1 C18 C19 38.30(17)
C17 Ni1 C18 C19 119.1(2)
C21 Ni1 C18 C19 81.19(17)
C1 Ni1 C18 C17 85.35(15)
C15 Ni1 C18 C17 -140.46(17)
C20 Ni1 C18 C17 -80.80(16)
C21 Ni1 C18 C17 -37.91(15)
C19 Ni1 C18 C17 -119.1(2)
C17 C18 C19 C20 -0.1(2)
Ni1 C18 C19 C20 -58.79(15)
C17 C18 C19 Ni1 58.67(15)
C1 Ni1 C19 C18 40.1(2)
C15 Ni1 C19 C18 167.45(15)
C20 Ni1 C19 C18 -118.2(2)
C17 Ni1 C19 C18 -37.43(15)
C21 Ni1 C19 C18 -80.14(17)
C1 Ni1 C19 C20 158.29(16)
C15 Ni1 C19 C20 -74.31(17)
C17 Ni1 C19 C20 80.81(17)
C21 Ni1 C19 C20 38.09(16)
C18 Ni1 C19 C20 118.2(2)
C18 C19 C20 C21 -3.6(3)
Ni1 C19 C20 C21 -64.57(15)
C18 C19 C20 Ni1 60.99(16)
C1 Ni1 C20 C21 7.8(4)
C15 Ni1 C20 C21 -129.01(15)
C17 Ni1 C20 C21 36.94(14)
C19 Ni1 C20 C21 116.4(2)
C18 Ni1 C20 C21 80.09(16)
C1 Ni1 C20 C19 -108.6(4)
C15 Ni1 C20 C19 114.59(16)
C17 Ni1 C20 C19 -79.46(16)
C21 Ni1 C20 C19 -116.4(2)
C18 Ni1 C20 C19 -36.32(15)
C18 C17 C21 C20 -5.9(2)
Ni1 C17 C21 C20 58.41(15)
C18 C17 C21 Ni1 -64.35(15)
C19 C20 C21 C17 5.8(2)
Ni1 C20 C21 C17 -58.57(15)
C19 C20 C21 Ni1 64.41(16)
C1 Ni1 C21 C17 -58.82(19)
C15 Ni1 C21 C17 -179.98(14)
C20 Ni1 C21 C17 118.9(2)
C19 Ni1 C21 C17 79.88(16)
C18 Ni1 C21 C17 38.34(15)
C1 Ni1 C21 C20 -177.69(13)
C15 Ni1 C21 C20 61.15(17)
C17 Ni1 C21 C20 -118.9(2)
C19 Ni1 C21 C20 -38.98(14)
C18 Ni1 C21 C20 -80.52(15)
